data_7004488
loop_
_publ_author_name
'Samantaray, Manoja K.'
'Pang, Keliang'
'Shaikh, Mobin M.'
'Ghosh, Prasenjit'

_publ_section_title
;
 Unprecedented long-range 1,7-bromination in gold complexes of
 N-(aryl)imino functionalized N-heterocyclic carbenes
;
_journal_issue 36
_journal_name_full 'Dalton Transactions'
_journal_page_first 4893
_journal_page_last 4902
_journal_paper_doi 10.1039/b807830k
_journal_year 2008
_chemical_formula_sum 'C30 H31 Au Br5 N3'
_chemical_formula_weight 1030.09
_chemical_name_systematic
;
?
;
_space_group_IT_number 14
_symmetry_cell_setting monoclinic
_symmetry_space_group_name_Hall '-P 2ybc'
_symmetry_space_group_name_H-M 'P 1 21/c 1'
_atom_sites_solution_hydrogens geom
_atom_sites_solution_primary direct
_atom_sites_solution_secondary difmap
_audit_creation_method SHELXL-97
_cell_angle_alpha 90.00
_cell_angle_beta 98.454(4)
_cell_angle_gamma 90.00
_cell_formula_units_Z 4
_cell_length_a 18.2378(7)
_cell_length_b 11.2739(3)
_cell_length_c 16.6212(5)
_cell_measurement_reflns_used 6659
_cell_measurement_temperature 150(2)
_cell_measurement_theta_max 32.5242
_cell_measurement_theta_min 3.0645
_cell_volume 3380.37(19)
_computing_cell_refinement 'CrysAlis RED, Oxford Diffraction Ltd.,'
_computing_data_collection 'CrysAlis CCD, Oxford Diffraction Ltd.,'
_computing_data_reduction 'CrysAlis RED, Oxford Diffraction Ltd.,'
_computing_molecular_graphics Ortep3
_computing_publication_material Shelx97
_computing_structure_refinement 'SHELXL-97 (Sheldrick, 1997)'
_computing_structure_solution 'SHELXS-97 (Sheldrick, 1997)'
_diffrn_ambient_temperature 150(2)
_diffrn_detector_area_resol_mean 15.9948
_diffrn_measured_fraction_theta_full 0.984
_diffrn_measured_fraction_theta_max 0.984
_diffrn_measurement_device_type 'OXFORD DIFFRACTION XCALIBUR-S'
_diffrn_measurement_method \w/q-scan
_diffrn_radiation_monochromator graphite
_diffrn_radiation_source 'Enhance (Mo) X-ray Source'
_diffrn_radiation_type MoK\a
_diffrn_radiation_wavelength 0.71073
_diffrn_reflns_av_R_equivalents 0.0506
_diffrn_reflns_av_sigmaI/netI 0.0831
_diffrn_reflns_limit_h_max 21
_diffrn_reflns_limit_h_min -21
_diffrn_reflns_limit_k_max 13
_diffrn_reflns_limit_k_min -12
_diffrn_reflns_limit_l_max 19
_diffrn_reflns_limit_l_min -19
_diffrn_reflns_number 19796
_diffrn_reflns_theta_full 25.00
_diffrn_reflns_theta_max 25.00
_diffrn_reflns_theta_min 3.07
_exptl_absorpt_coefficient_mu 10.286
_exptl_absorpt_correction_T_max 0.2007
_exptl_absorpt_correction_T_min 0.1277
_exptl_absorpt_correction_type multi-scan
_exptl_absorpt_process_details
;
CrysAlis RED, Oxford Diffraction Ltd.,
Version 1.171.31.7 (release 18-10-2006 CrysAlis171 .NET)
(compiled Oct 18 2006,16:28:17)
Empirical absorption correction using spherical harmonics,
implemented in SCALE3 ABSPACK scaling algorithm.
;
_exptl_crystal_colour orange
_exptl_crystal_density_diffrn 2.024
_exptl_crystal_density_method 'not measured'
_exptl_crystal_description block
_exptl_crystal_F_000 1944
_exptl_crystal_size_max 0.34
_exptl_crystal_size_mid 0.28
_exptl_crystal_size_min 0.23
_refine_diff_density_max 1.530
_refine_diff_density_min -1.532
_refine_diff_density_rms 0.175
_refine_ls_extinction_method none
_refine_ls_goodness_of_fit_ref 1.136
_refine_ls_hydrogen_treatment constr
_refine_ls_matrix_type full
_refine_ls_number_parameters 326
_refine_ls_number_reflns 5859
_refine_ls_number_restraints 55
_refine_ls_restrained_S_all 1.131
_refine_ls_R_factor_all 0.0937
_refine_ls_R_factor_gt 0.0430
_refine_ls_shift/su_max 0.000
_refine_ls_shift/su_mean 0.000
_refine_ls_structure_factor_coef Fsqd
_refine_ls_weighting_details 'calc w=1/[\s^2^(Fo^2^)+(0.0494P)^2^+0.0000P] where P=(Fo^2^+2Fc^2^)/3'
_refine_ls_weighting_scheme calc
_refine_ls_wR_factor_gt 0.0890
_refine_ls_wR_factor_ref 0.1158
_reflns_number_gt 3553
_reflns_number_total 5859
_reflns_threshold_expression >2sigma(I)
_cod_data_source_file b807830k.txt
_cod_data_source_block 4d
_cod_depositor_comments
;
The following automatic conversions were performed:
'_symmetry_cell_setting' value 'Monoclinic' changed to 'monoclinic'
according to '/home/saulius/struct/CIF-dictionaries/cif_core.dic'
dictionary named 'cif_core.dic' version 2.4.1 from
2010-06-29.

'_refine_ls_hydrogen_treatment' value 'CONSTR' changed to
'constr' according to '/home/saulius/struct/CIF-dictionaries/cif_core.dic'
dictionary named 'cif_core.dic' version 2.4.1 from 2010-06-29.

Automatic conversion script
Id: cif_fix_enum 1527 2010-12-29 10:47:43Z saulius 
;
_cod_original_sg_symbol_H-M 'P 21/c'
_cod_database_code 7004488

loop_
_symmetry_equiv_pos_as_xyz
'x, y, z'
'-x, y+1/2, -z+1/2'
'-x, -y, -z'
'x, -y-1/2, z-1/2'

loop_
_atom_site_label
_atom_site_type_symbol
_atom_site_fract_x
_atom_site_fract_y
_atom_site_fract_z
_atom_site_U_iso_or_equiv
_atom_site_adp_type
_atom_site_occupancy
_atom_site_symmetry_multiplicity
_atom_site_calc_flag
_atom_site_refinement_flags
_atom_site_disorder_assembly
_atom_site_disorder_group
Au1 Au 0.64255(2) 0.40542(3) 0.05873(2) 0.04253(15) Uani 1 1 d . . .
Br1 Br 0.67735(11) 0.56632(12) 0.15057(9) 0.1087(6) Uani 1 1 d . . .
Br2 Br 0.64138(8) 0.52732(11) -0.06195(7) 0.0781(4) Uani 1 1 d . . .
Br3 Br 0.60785(12) 0.23203(12) -0.02173(7) 0.1113(6) Uani 1 1 d . . .
Br4 Br 0.85175(6) 0.30288(11) 0.26087(7) 0.0633(3) Uani 1 1 d . . .
Br5 Br 0.88255(8) -0.45071(10) 0.07977(8) 0.0798(4) Uani 1 1 d U . .
N1 N 0.5915(4) 0.2765(7) 0.1969(4) 0.0370(19) Uani 1 1 d . . .
N2 N 0.7065(4) 0.2444(6) 0.1934(4) 0.0345(18) Uani 1 1 d . . .
N3 N 0.7816(4) 0.0466(7) 0.1518(4) 0.0361(18) Uani 1 1 d . . .
C1 C 0.6474(5) 0.3017(8) 0.1574(5) 0.039(2) Uani 1 1 d . . .
C2 C 0.6162(6) 0.2002(9) 0.2599(6) 0.051(3) Uani 1 1 d . . .
H2 H 0.5872 0.1684 0.2979 0.062 Uiso 1 1 calc R . .
C3 C 0.6880(6) 0.1790(9) 0.2582(5) 0.047(3) Uani 1 1 d . . .
H3 H 0.7198 0.1292 0.2939 0.057 Uiso 1 1 calc R . .
C4 C 0.5148(5) 0.3180(10) 0.1760(5) 0.047(3) Uani 1 1 d . . .
H4A H 0.4833 0.2515 0.1522 0.057 Uiso 1 1 calc R . .
H4B H 0.5128 0.3813 0.1344 0.057 Uiso 1 1 calc R . .
C5 C 0.4842(5) 0.3657(8) 0.2502(6) 0.040(2) Uani 1 1 d . . .
C6 C 0.5197(5) 0.4500(10) 0.3002(6) 0.054(3) Uani 1 1 d . . .
H6 H 0.5663 0.4797 0.2903 0.065 Uiso 1 1 calc R . .
C7 C 0.4884(7) 0.4926(10) 0.3653(6) 0.067(3) Uani 1 1 d . . .
H7 H 0.5147 0.5487 0.4012 0.081 Uiso 1 1 calc R . .
C8 C 0.4206(6) 0.4555(11) 0.3786(7) 0.064(3) Uani 1 1 d . . .
H8 H 0.3989 0.4858 0.4230 0.077 Uiso 1 1 calc R . .
C9 C 0.3846(6) 0.3745(11) 0.3276(7) 0.068(3) Uani 1 1 d . . .
H9 H 0.3369 0.3483 0.3362 0.082 Uiso 1 1 calc R . .
C10 C 0.4158(6) 0.3283(9) 0.2627(6) 0.053(3) Uani 1 1 d . . .
H10 H 0.3896 0.2713 0.2274 0.064 Uiso 1 1 calc R . .
C11 C 0.7781(5) 0.2529(8) 0.1677(5) 0.037(2) Uani 1 1 d . . .
H11 H 0.7754 0.3163 0.1253 0.044 Uiso 1 1 calc R . .
C12 C 0.8079(5) 0.1450(8) 0.1341(5) 0.029(2) Uani 1 1 d . . .
C13 C 0.8701(7) 0.1648(10) 0.0862(7) 0.0794(17) Uani 1 1 d DU . .
C14 C 0.8621(7) 0.2478(9) 0.0247(7) 0.0794(17) Uani 1 1 d DU . .
H14 H 0.8174 0.2921 0.0145 0.095 Uiso 1 1 calc R . .
C15 C 0.9181(7) 0.2692(10) -0.0234(7) 0.0794(17) Uani 1 1 d DU . .
H15 H 0.9127 0.3266 -0.0657 0.095 Uiso 1 1 calc R . .
C16 C 0.9797(7) 0.2032(10) -0.0057(8) 0.0794(17) Uani 1 1 d DU . .
H16 H 1.0173 0.2126 -0.0392 0.095 Uiso 1 1 calc R . .
C17 C 0.9926(7) 0.1240(10) 0.0566(7) 0.0794(17) Uani 1 1 d DU . .
H17 H 1.0386 0.0833 0.0680 0.095 Uiso 1 1 calc R . .
C18 C 0.9366(7) 0.1046(10) 0.1028(8) 0.0794(17) Uani 1 1 d DU . .
H18 H 0.9440 0.0494 0.1464 0.095 Uiso 1 1 calc R . .
C19 C 0.8077(5) -0.0657(7) 0.1304(5) 0.033(2) Uani 1 1 d . . .
C20 C 0.8502(5) -0.1322(8) 0.1937(5) 0.037(2) Uani 1 1 d . . .
C21 C 0.8674(6) -0.0824(9) 0.2786(6) 0.056(3) Uani 1 1 d . . .
H21 H 0.8646 0.0059 0.2736 0.067 Uiso 1 1 calc R . .
C22 C 0.8086(9) -0.1198(15) 0.3287(8) 0.128(6) Uani 1 1 d . . .
H22A H 0.7600 -0.0925 0.3022 0.192 Uiso 1 1 calc R . .
H22B H 0.8194 -0.0846 0.3831 0.192 Uiso 1 1 calc R . .
H22C H 0.8083 -0.2064 0.3333 0.192 Uiso 1 1 calc R . .
C23 C 0.9422(8) -0.1112(16) 0.3202(9) 0.152(8) Uani 1 1 d . . .
H23A H 0.9401 -0.1833 0.3527 0.229 Uiso 1 1 calc R . .
H23B H 0.9608 -0.0453 0.3560 0.229 Uiso 1 1 calc R . .
H23C H 0.9754 -0.1241 0.2798 0.229 Uiso 1 1 calc R . .
C24 C 0.8718(5) -0.2460(8) 0.1774(6) 0.047(3) Uani 1 1 d . . .
H24 H 0.9000 -0.2917 0.2189 0.056 Uiso 1 1 calc R . .
C25 C 0.8523(5) -0.2934(7) 0.1001(6) 0.044(2) Uani 1 1 d U . .
C26 C 0.8121(5) -0.2318(7) 0.0401(6) 0.037(2) Uani 1 1 d . . .
H26 H 0.7991 -0.2670 -0.0120 0.044 Uiso 1 1 calc R . .
C27 C 0.7893(5) -0.1159(8) 0.0536(5) 0.036(2) Uani 1 1 d . . .
C28 C 0.7426(6) -0.0503(8) -0.0167(5) 0.046(3) Uani 1 1 d . . .
H28 H 0.7233 0.0242 0.0052 0.055 Uiso 1 1 calc R . .
C29 C 0.6774(6) -0.1231(9) -0.0553(7) 0.062(3) Uani 1 1 d . . .
H29A H 0.6952 -0.1905 -0.0843 0.093 Uiso 1 1 calc R . .
H29B H 0.6447 -0.0737 -0.0937 0.093 Uiso 1 1 calc R . .
H29C H 0.6499 -0.1525 -0.0129 0.093 Uiso 1 1 calc R . .
C30 C 0.7907(6) -0.0164(10) -0.0821(6) 0.067(3) Uani 1 1 d . . .
H30A H 0.8088 -0.0886 -0.1055 0.101 Uiso 1 1 calc R . .
H30B H 0.8329 0.0314 -0.0573 0.101 Uiso 1 1 calc R . .
H30C H 0.7609 0.0296 -0.1251 0.101 Uiso 1 1 calc R . .

loop_
_atom_site_aniso_label
_atom_site_aniso_U_11
_atom_site_aniso_U_22
_atom_site_aniso_U_33
_atom_site_aniso_U_23
_atom_site_aniso_U_13
_atom_site_aniso_U_12
Au1 0.0498(3) 0.0379(2) 0.0411(2) 0.00547(18) 0.01079(17) 0.0113(2)
Br1 0.1805(17) 0.0573(8) 0.0971(10) -0.0261(8) 0.0493(11) -0.0374(10)
Br2 0.1018(10) 0.0653(8) 0.0690(8) 0.0334(7) 0.0187(7) 0.0078(7)
Br3 0.233(2) 0.0551(8) 0.0391(7) -0.0008(6) -0.0032(9) -0.0162(10)
Br4 0.0575(7) 0.0719(8) 0.0588(7) -0.0287(6) 0.0034(6) -0.0018(6)
Br5 0.1107(11) 0.0351(6) 0.0986(10) 0.0055(6) 0.0319(9) 0.0254(7)
N1 0.034(5) 0.045(5) 0.035(4) -0.001(4) 0.016(4) 0.012(4)
N2 0.034(4) 0.037(4) 0.037(4) 0.005(4) 0.021(4) 0.014(4)
N3 0.045(5) 0.034(4) 0.031(4) -0.001(3) 0.010(4) 0.011(4)
C1 0.032(5) 0.054(6) 0.031(5) -0.007(5) 0.000(4) 0.018(5)
C2 0.046(7) 0.069(8) 0.046(6) 0.006(6) 0.029(5) 0.005(6)
C3 0.063(8) 0.050(6) 0.029(5) -0.007(5) 0.009(5) -0.004(6)
C4 0.027(6) 0.072(7) 0.043(6) -0.011(5) 0.004(5) 0.008(5)
C5 0.022(5) 0.046(6) 0.054(6) 0.015(5) 0.009(5) 0.005(5)
C6 0.032(6) 0.069(8) 0.061(7) 0.002(6) 0.003(5) -0.020(6)
C7 0.087(10) 0.061(8) 0.054(7) -0.020(6) 0.011(7) 0.016(7)
C8 0.049(7) 0.084(9) 0.066(8) -0.003(7) 0.032(6) 0.015(7)
C9 0.050(7) 0.083(9) 0.079(8) -0.013(7) 0.037(7) -0.016(7)
C10 0.052(7) 0.046(6) 0.066(7) -0.013(5) 0.021(6) -0.010(6)
C11 0.048(6) 0.029(5) 0.036(5) 0.009(4) 0.017(5) 0.012(4)
C12 0.031(5) 0.029(5) 0.028(5) -0.001(4) 0.004(4) -0.004(4)
C13 0.095(4) 0.058(3) 0.099(4) -0.021(3) 0.059(4) -0.021(3)
C14 0.095(4) 0.058(3) 0.099(4) -0.021(3) 0.059(4) -0.021(3)
C15 0.095(4) 0.058(3) 0.099(4) -0.021(3) 0.059(4) -0.021(3)
C16 0.095(4) 0.058(3) 0.099(4) -0.021(3) 0.059(4) -0.021(3)
C17 0.095(4) 0.058(3) 0.099(4) -0.021(3) 0.059(4) -0.021(3)
C18 0.095(4) 0.058(3) 0.099(4) -0.021(3) 0.059(4) -0.021(3)
C19 0.028(5) 0.032(5) 0.038(5) -0.004(4) 0.004(4) -0.009(4)
C20 0.037(5) 0.038(6) 0.039(5) 0.008(4) 0.011(5) 0.010(5)
C21 0.067(8) 0.046(6) 0.053(6) 0.011(6) 0.003(6) 0.024(6)
C22 0.172(16) 0.168(17) 0.051(8) -0.013(9) 0.041(10) -0.035(14)
C23 0.119(14) 0.21(2) 0.104(12) -0.071(13) -0.066(11) 0.060(14)
C24 0.058(7) 0.034(6) 0.049(6) 0.010(5) 0.008(5) -0.003(5)
C25 0.058(7) 0.011(4) 0.064(7) 0.023(5) 0.014(6) -0.004(4)
C26 0.046(6) 0.016(4) 0.050(6) -0.008(4) 0.011(5) -0.003(4)
C27 0.035(5) 0.041(6) 0.032(5) -0.006(4) 0.004(4) 0.005(5)
C28 0.075(8) 0.021(5) 0.044(6) -0.011(4) 0.013(6) 0.020(5)
C29 0.047(6) 0.060(7) 0.071(8) 0.001(6) -0.019(6) 0.013(6)
C30 0.093(9) 0.060(8) 0.040(6) 0.009(6) -0.016(6) -0.031(7)

loop_
_atom_type_symbol
_atom_type_description
_atom_type_scat_dispersion_real
_atom_type_scat_dispersion_imag
_atom_type_scat_source
C C 0.0033 0.0016 'International Tables Vol C Tables 4.2.6.8 and 6.1.1.4'
H H 0.0000 0.0000 'International Tables Vol C Tables 4.2.6.8 and 6.1.1.4'
N N 0.0061 0.0033 'International Tables Vol C Tables 4.2.6.8 and 6.1.1.4'
Br Br -0.2901 2.4595 'International Tables Vol C Tables 4.2.6.8 and 6.1.1.4'
Au Au -2.0133 8.8022 'International Tables Vol C Tables 4.2.6.8 and 6.1.1.4'

loop_
_geom_angle_atom_site_label_1
_geom_angle_atom_site_label_2
_geom_angle_atom_site_label_3
_geom_angle
_geom_angle_site_symmetry_1
_geom_angle_site_symmetry_3
_geom_angle_publ_flag
C1 Au1 Br1 86.8(3) . . ?
C1 Au1 Br3 87.6(3) . . ?
Br1 Au1 Br3 174.37(5) . . ?
C1 Au1 Br2 177.6(3) . . ?
Br1 Au1 Br2 93.85(5) . . ?
Br3 Au1 Br2 91.78(5) . . ?
C1 N1 C2 108.8(7) . . ?
C1 N1 C4 126.3(8) . . ?
C2 N1 C4 124.9(8) . . ?
C1 N2 C3 109.7(7) . . ?
C1 N2 C11 123.3(7) . . ?
C3 N2 C11 127.0(8) . . ?
C12 N3 C19 125.0(7) . . ?
N1 C1 N2 107.9(8) . . ?
N1 C1 Au1 125.9(6) . . ?
N2 C1 Au1 126.2(7) . . ?
C3 C2 N1 107.8(8) . . ?
C3 C2 H2 126.1 . . ?
N1 C2 H2 126.1 . . ?
C2 C3 N2 105.8(9) . . ?
C2 C3 H3 127.1 . . ?
N2 C3 H3 127.1 . . ?
N1 C4 C5 111.7(7) . . ?
N1 C4 H4A 109.3 . . ?
C5 C4 H4A 109.3 . . ?
N1 C4 H4B 109.3 . . ?
C5 C4 H4B 109.3 . . ?
H4A C4 H4B 107.9 . . ?
C10 C5 C6 119.2(9) . . ?
C10 C5 C4 117.8(9) . . ?
C6 C5 C4 122.8(8) . . ?
C5 C6 C7 120.4(9) . . ?
C5 C6 H6 119.8 . . ?
C7 C6 H6 119.8 . . ?
C8 C7 C6 120.9(11) . . ?
C8 C7 H7 119.6 . . ?
C6 C7 H7 119.6 . . ?
C9 C8 C7 118.6(10) . . ?
C9 C8 H8 120.7 . . ?
C7 C8 H8 120.7 . . ?
C8 C9 C10 121.5(10) . . ?
C8 C9 H9 119.2 . . ?
C10 C9 H9 119.2 . . ?
C5 C10 C9 119.4(10) . . ?
C5 C10 H10 120.3 . . ?
C9 C10 H10 120.3 . . ?
N2 C11 C12 117.4(7) . . ?
N2 C11 Br4 109.2(5) . . ?
C12 C11 Br4 106.5(6) . . ?
N2 C11 H11 107.8 . . ?
C12 C11 H11 107.8 . . ?
Br4 C11 H11 107.8 . . ?
N3 C12 C11 117.6(7) . . ?
N3 C12 C13 126.9(8) . . ?
C11 C12 C13 115.5(8) . . ?
C18 C13 C14 118.4(11) . . ?
C18 C13 C12 122.2(10) . . ?
C14 C13 C12 119.4(11) . . ?
C13 C14 C15 122.1(12) . . ?
C13 C14 H14 118.9 . . ?
C15 C14 H14 118.9 . . ?
C16 C15 C14 115.7(12) . . ?
C16 C15 H15 122.1 . . ?
C14 C15 H15 122.1 . . ?
C15 C16 C17 125.1(12) . . ?
C15 C16 H16 117.5 . . ?
C17 C16 H16 117.5 . . ?
C16 C17 C18 117.8(13) . . ?
C16 C17 H17 121.1 . . ?
C18 C17 H17 121.1 . . ?
C13 C18 C17 120.7(13) . . ?
C13 C18 H18 119.6 . . ?
C17 C18 H18 119.6 . . ?
C27 C19 N3 123.3(8) . . ?
C27 C19 C20 119.7(8) . . ?
N3 C19 C20 116.8(8) . . ?
C24 C20 C19 118.9(9) . . ?
C24 C20 C21 120.2(8) . . ?
C19 C20 C21 120.7(8) . . ?
C23 C21 C22 111.3(12) . . ?
C23 C21 C20 114.2(9) . . ?
C22 C21 C20 110.1(10) . . ?
C23 C21 H21 107.0 . . ?
C22 C21 H21 107.0 . . ?
C20 C21 H21 107.0 . . ?
C21 C22 H22A 109.5 . . ?
C21 C22 H22B 109.5 . . ?
H22A C22 H22B 109.5 . . ?
C21 C22 H22C 109.5 . . ?
H22A C22 H22C 109.5 . . ?
H22B C22 H22C 109.5 . . ?
C21 C23 H23A 109.5 . . ?
C21 C23 H23B 109.5 . . ?
H23A C23 H23B 109.5 . . ?
C21 C23 H23C 109.5 . . ?
H23A C23 H23C 109.5 . . ?
H23B C23 H23C 109.5 . . ?
C20 C24 C25 119.8(9) . . ?
C20 C24 H24 120.1 . . ?
C25 C24 H24 120.1 . . ?
C26 C25 C24 121.7(8) . . ?
C26 C25 Br5 119.5(7) . . ?
C24 C25 Br5 118.8(7) . . ?
C25 C26 C27 120.5(8) . . ?
C25 C26 H26 119.8 . . ?
C27 C26 H26 119.8 . . ?
C26 C27 C19 119.3(8) . . ?
C26 C27 C28 118.3(8) . . ?
C19 C27 C28 122.4(8) . . ?
C29 C28 C27 112.2(8) . . ?
C29 C28 C30 109.2(8) . . ?
C27 C28 C30 110.3(8) . . ?
C29 C28 H28 108.3 . . ?
C27 C28 H28 108.3 . . ?
C30 C28 H28 108.3 . . ?
C28 C29 H29A 109.5 . . ?
C28 C29 H29B 109.5 . . ?
H29A C29 H29B 109.5 . . ?
C28 C29 H29C 109.5 . . ?
H29A C29 H29C 109.5 . . ?
H29B C29 H29C 109.5 . . ?
C28 C30 H30A 109.5 . . ?
C28 C30 H30B 109.5 . . ?
H30A C30 H30B 109.5 . . ?
C28 C30 H30C 109.5 . . ?
H30A C30 H30C 109.5 . . ?
H30B C30 H30C 109.5 . . ?

loop_
_geom_bond_atom_site_label_1
_geom_bond_atom_site_label_2
_geom_bond_distance
_geom_bond_site_symmetry_2
_geom_bond_publ_flag
Au1 C1 2.005(9) . ?
Au1 Br1 2.3956(14) . ?
Au1 Br3 2.4002(13) . ?
Au1 Br2 2.4290(11) . ?
Br4 C11 1.978(9) . ?
Br5 C25 1.902(9) . ?
N1 C1 1.322(11) . ?
N1 C2 1.379(11) . ?
N1 C4 1.468(11) . ?
N2 C1 1.321(10) . ?
N2 C3 1.387(11) . ?
N2 C11 1.436(10) . ?
N3 C12 1.261(10) . ?
N3 C19 1.416(10) . ?
C2 C3 1.336(13) . ?
C2 H2 0.9500 . ?
C3 H3 0.9500 . ?
C4 C5 1.526(12) . ?
C4 H4A 0.9900 . ?
C4 H4B 0.9900 . ?
C5 C10 1.360(12) . ?
C5 C6 1.362(13) . ?
C6 C7 1.382(13) . ?
C6 H6 0.9500 . ?
C7 C8 1.352(15) . ?
C7 H7 0.9500 . ?
C8 C9 1.350(15) . ?
C8 H8 0.9500 . ?
C9 C10 1.393(13) . ?
C9 H9 0.9500 . ?
C10 H10 0.9500 . ?
C11 C12 1.475(11) . ?
C11 H11 1.0000 . ?
C12 C13 1.495(13) . ?
C13 C18 1.382(16) . ?
C13 C14 1.378(13) . ?
C14 C15 1.408(14) . ?
C14 H14 0.9500 . ?
C15 C16 1.344(12) . ?
C15 H15 0.9500 . ?
C16 C17 1.362(16) . ?
C16 H16 0.9500 . ?
C17 C18 1.381(11) . ?
C17 H17 0.9500 . ?
C18 H18 0.9500 . ?
C19 C27 1.392(12) . ?
C19 C20 1.424(12) . ?
C20 C24 1.381(12) . ?
C20 C21 1.508(13) . ?
C21 C23 1.471(16) . ?
C21 C22 1.512(16) . ?
C21 H21 1.0000 . ?
C22 H22A 0.9800 . ?
C22 H22B 0.9800 . ?
C22 H22C 0.9800 . ?
C23 H23A 0.9800 . ?
C23 H23B 0.9800 . ?
C23 H23C 0.9800 . ?
C24 C25 1.389(13) . ?
C24 H24 0.9500 . ?
C25 C26 1.341(12) . ?
C26 C27 1.399(11) . ?
C26 H26 0.9500 . ?
C27 C28 1.532(12) . ?
C28 C29 1.508(13) . ?
C28 C30 1.543(13) . ?
C28 H28 1.0000 . ?
C29 H29A 0.9800 . ?
C29 H29B 0.9800 . ?
C29 H29C 0.9800 . ?
C30 H30A 0.9800 . ?
C30 H30B 0.9800 . ?
C30 H30C 0.9800 . ?

loop_
_geom_torsion_atom_site_label_1
_geom_torsion_atom_site_label_2
_geom_torsion_atom_site_label_3
_geom_torsion_atom_site_label_4
_geom_torsion
_geom_torsion_site_symmetry_1
_geom_torsion_site_symmetry_2
_geom_torsion_site_symmetry_3
_geom_torsion_site_symmetry_4
_geom_torsion_publ_flag
C2 N1 C1 N2 -0.3(10) . . . . ?
C4 N1 C1 N2 -177.8(8) . . . . ?
C2 N1 C1 Au1 178.4(7) . . . . ?
C4 N1 C1 Au1 0.9(13) . . . . ?
C3 N2 C1 N1 0.6(10) . . . . ?
C11 N2 C1 N1 -178.7(7) . . . . ?
C3 N2 C1 Au1 -178.1(6) . . . . ?
C11 N2 C1 Au1 2.6(12) . . . . ?
Br1 Au1 C1 N1 92.1(8) . . . . ?
Br3 Au1 C1 N1 -87.7(8) . . . . ?
Br2 Au1 C1 N1 -162(6) . . . . ?
Br1 Au1 C1 N2 -89.4(8) . . . . ?
Br3 Au1 C1 N2 90.7(8) . . . . ?
Br2 Au1 C1 N2 17(7) . . . . ?
C1 N1 C2 C3 -0.1(11) . . . . ?
C4 N1 C2 C3 177.4(8) . . . . ?
N1 C2 C3 N2 0.5(11) . . . . ?
C1 N2 C3 C2 -0.6(11) . . . . ?
C11 N2 C3 C2 178.6(8) . . . . ?
C1 N1 C4 C5 -132.7(9) . . . . ?
C2 N1 C4 C5 50.1(13) . . . . ?
N1 C4 C5 C10 -132.6(9) . . . . ?
N1 C4 C5 C6 52.6(13) . . . . ?
C10 C5 C6 C7 3.3(16) . . . . ?
C4 C5 C6 C7 178.1(9) . . . . ?
C5 C6 C7 C8 -2.9(17) . . . . ?
C6 C7 C8 C9 0.9(18) . . . . ?
C7 C8 C9 C10 0.5(19) . . . . ?
C6 C5 C10 C9 -1.9(15) . . . . ?
C4 C5 C10 C9 -176.9(10) . . . . ?
C8 C9 C10 C5 0.0(18) . . . . ?
C1 N2 C11 C12 -113.9(9) . . . . ?
C3 N2 C11 C12 67.0(11) . . . . ?
C1 N2 C11 Br4 124.8(8) . . . . ?
C3 N2 C11 Br4 -54.4(10) . . . . ?
C19 N3 C12 C11 -174.7(8) . . . . ?
C19 N3 C12 C13 1.4(15) . . . . ?
N2 C11 C12 N3 -20.8(12) . . . . ?
Br4 C11 C12 N3 101.8(8) . . . . ?
N2 C11 C12 C13 162.6(8) . . . . ?
Br4 C11 C12 C13 -74.7(9) . . . . ?
N3 C12 C13 C18 -48.9(15) . . . . ?
C11 C12 C13 C18 127.2(10) . . . . ?
N3 C12 C13 C14 132.9(10) . . . . ?
C11 C12 C13 C14 -51.0(12) . . . . ?
C18 C13 C14 C15 2.8(13) . . . . ?
C12 C13 C14 C15 -179.0(9) . . . . ?
C13 C14 C15 C16 0.2(13) . . . . ?
C14 C15 C16 C17 -3.5(17) . . . . ?
C15 C16 C17 C18 3.7(19) . . . . ?
C14 C13 C18 C17 -2.6(16) . . . . ?
C12 C13 C18 C17 179.2(10) . . . . ?
C16 C17 C18 C13 -0.5(17) . . . . ?
C12 N3 C19 C27 -79.7(12) . . . . ?
C12 N3 C19 C20 105.3(10) . . . . ?
C27 C19 C20 C24 -0.4(13) . . . . ?
N3 C19 C20 C24 174.8(8) . . . . ?
C27 C19 C20 C21 -176.8(9) . . . . ?
N3 C19 C20 C21 -1.5(12) . . . . ?
C24 C20 C21 C23 41.5(15) . . . . ?
C19 C20 C21 C23 -142.2(12) . . . . ?
C24 C20 C21 C22 -84.5(12) . . . . ?
C19 C20 C21 C22 91.8(12) . . . . ?
C19 C20 C24 C25 0.2(13) . . . . ?
C21 C20 C24 C25 176.6(9) . . . . ?
C20 C24 C25 C26 -0.5(14) . . . . ?
C20 C24 C25 Br5 -179.7(7) . . . . ?
C24 C25 C26 C27 0.8(14) . . . . ?
Br5 C25 C26 C27 -179.9(7) . . . . ?
C25 C26 C27 C19 -1.0(13) . . . . ?
C25 C26 C27 C28 -179.1(8) . . . . ?
N3 C19 C27 C26 -174.1(8) . . . . ?
C20 C19 C27 C26 0.8(12) . . . . ?
N3 C19 C27 C28 3.8(13) . . . . ?
C20 C19 C27 C28 178.8(8) . . . . ?
C26 C27 C28 C29 50.3(11) . . . . ?
C19 C27 C28 C29 -127.7(9) . . . . ?
C26 C27 C28 C30 -71.7(11) . . . . ?
C19 C27 C28 C30 110.3(9) . . . . ?
